data_4316285
loop_
_publ_author_name
'Frank D. Lesh'
'Rama Shanmugam'
'Marco M. Allard'
'Maur\'icio Lanznaster'
'Mary Jane Heeg'
M.T.Rodgers
'Jason M. Shearer'
'Cl\'audio N. Verani'

_publ_contact_author_address
;    Department of Chemistry
     Wayne State University
    Detroit, Michigan 48202
    USA
;
_publ_contact_author_email cnverani@chem.wayne.edu
_publ_contact_author_name '    Prof. Claudio N. Verani'
_publ_section_title
;
 A Modular Approach to Redox-Active Multimetallic Hydrophobes of Discoid
 Topology
;
_journal_name_full 'Inorganic Chemistry'
_journal_page_first 7226
_journal_page_last 7228
_journal_paper_doi 10.1021/ic1009626
_journal_volume 49
_journal_year 2010
_chemical_formula_sum 'C63 H80 Ga N7 O3'
_chemical_formula_weight 1053.06
_chemical_name_systematic
; 
 ? 
;
_space_group_IT_number 2
_symmetry_cell_setting triclinic
_symmetry_space_group_name_Hall '-P 1'
_symmetry_space_group_name_H-M 'P -1'
_atom_sites_solution_hydrogens geom
_atom_sites_solution_primary direct
_atom_sites_solution_secondary difmap
_audit_creation_method SHELXL-97
_cell_angle_alpha 113.395(4)
_cell_angle_beta 92.907(4)
_cell_angle_gamma 93.361(4)
_cell_formula_units_Z 2
_cell_length_a 13.5969(18)
_cell_length_b 14.763(2)
_cell_length_c 15.893(2)
_cell_measurement_reflns_used 912
_cell_measurement_temperature 208(2)
_cell_measurement_theta_max 24.5
_cell_measurement_theta_min 2.6
_cell_volume 2913.4(7)
_computing_cell_refinement 'Bruker SAINT'
_computing_data_collection 'Bruker SMART'
_computing_data_reduction 'Bruker SAINT'
_computing_molecular_graphics SHELXTL-Plus
_computing_publication_material SHELXL-97
_computing_structure_refinement 'SHELXL-97 (Sheldrick, 1997)'
_computing_structure_solution 'SHELXS-97 (Sheldrick, 1990)'
_diffrn_ambient_temperature 208(2)
_diffrn_measured_fraction_theta_full 0.929
_diffrn_measured_fraction_theta_max 0.849
_diffrn_measurement_method 'SMART CCD'
_diffrn_radiation_monochromator graphite
_diffrn_radiation_source 'fine-focus sealed tube'
_diffrn_radiation_type MoK\a
_diffrn_radiation_wavelength 0.71073
_diffrn_reflns_av_R_equivalents 0.042
_diffrn_reflns_av_sigmaI/netI 0.179
_diffrn_reflns_limit_h_max 17
_diffrn_reflns_limit_h_min -17
_diffrn_reflns_limit_k_max 17
_diffrn_reflns_limit_k_min -18
_diffrn_reflns_limit_l_max 20
_diffrn_reflns_limit_l_min 0
_diffrn_reflns_number 15444
_diffrn_reflns_theta_full 26.00
_diffrn_reflns_theta_max 28.31
_diffrn_reflns_theta_min 2.04
_exptl_absorpt_coefficient_mu 0.522
_exptl_absorpt_correction_T_max 0.9594
_exptl_absorpt_correction_T_min 0.9027
_exptl_absorpt_correction_type multi-scan
_exptl_crystal_colour yellow
_exptl_crystal_density_diffrn 1.200
_exptl_crystal_density_method 'not measured'
_exptl_crystal_description multifaceted
_exptl_crystal_F_000 1124
_exptl_crystal_size_max 0.20
_exptl_crystal_size_mid 0.12
_exptl_crystal_size_min 0.08
_platon_squeeze_details
;
;
_refine_diff_density_max 0.654
_refine_diff_density_min -1.244
_refine_diff_density_rms 0.084
_refine_ls_extinction_method none
_refine_ls_goodness_of_fit_ref 0.878
_refine_ls_hydrogen_treatment constr
_refine_ls_matrix_type full
_refine_ls_number_parameters 628
_refine_ls_number_reflns 12321
_refine_ls_number_restraints 48
_refine_ls_restrained_S_all 0.881
_refine_ls_R_factor_all 0.1708
_refine_ls_R_factor_gt 0.0745
_refine_ls_shift/su_max 0.000
_refine_ls_shift/su_mean 0.000
_refine_ls_structure_factor_coef Fsqd
_refine_ls_weighting_details 'calc w=1/[\s^2^(Fo^2^)+(0.1015P)^2^+0.0000P] where P=(Fo^2^+2Fc^2^)/3'
_refine_ls_weighting_scheme calc
_refine_ls_wR_factor_gt 0.1696
_refine_ls_wR_factor_ref 0.1989
_reflns_number_gt 5586
_reflns_number_total 12321
_reflns_threshold_expression >2sigma(I)
_cod_data_source_file ic1009626_si_002.cif
_cod_data_source_block zanl1
_cod_depositor_comments
;
The following automatic conversions were performed:

'_exptl_absorpt_correction_type' value 'Multi-scan' changed to
'multi-scan' according to the built-in table from CIF Core dictionary
named 'cif_core.dic' version 2.4.1 from 2010-06-29.

Automatic conversion script
Id: cif_fix_values 1646 2011-03-28 12:23:43Z adriana 
;
_cod_original_cell_volume 2913.5(7)
_cod_database_code 4316285

loop_
_symmetry_equiv_pos_as_xyz
'x, y, z'
'-x, -y, -z'

loop_
_atom_site_label
_atom_site_type_symbol
_atom_site_fract_x
_atom_site_fract_y
_atom_site_fract_z
_atom_site_U_iso_or_equiv
_atom_site_adp_type
_atom_site_occupancy
_atom_site_symmetry_multiplicity
_atom_site_calc_flag
_atom_site_refinement_flags
_atom_site_disorder_assembly
_atom_site_disorder_group
Ga1 Ga 0.16864(4) 0.29363(4) 0.24274(3) 0.03072(17) Uani 1 1 d . . .
O1 O 0.0811(2) 0.2267(2) 0.2861(2) 0.0304(7) Uani 1 1 d . . .
C1 C 0.1045(3) 0.1970(3) 0.3554(3) 0.0285(10) Uani 1 1 d . . .
C2 C 0.0439(3) 0.2165(3) 0.4291(3) 0.0299(11) Uani 1 1 d . . .
C3 C 0.0758(4) 0.1869(3) 0.4991(3) 0.0369(12) Uani 1 1 d . . .
H3 H 0.0378 0.2012 0.5499 0.044 Uiso 1 1 calc R . .
C4 C 0.1597(4) 0.1379(3) 0.4977(3) 0.0375(12) Uani 1 1 d . A .
C5 C 0.2138(3) 0.1170(3) 0.4230(3) 0.0330(11) Uani 1 1 d . . .
H5 H 0.2709 0.0832 0.4200 0.040 Uiso 1 1 calc R . .
C6 C 0.1870(3) 0.1439(3) 0.3516(3) 0.0285(10) Uani 1 1 d . . .
C7 C -0.0507(3) 0.2681(3) 0.4335(3) 0.0342(11) Uani 1 1 d . . .
C8 C -0.0238(4) 0.3738(4) 0.4426(4) 0.0514(15) Uani 1 1 d . . .
H8A H 0.0200 0.4089 0.4978 0.062 Uiso 1 1 calc R . .
H8B H -0.0834 0.4077 0.4465 0.062 Uiso 1 1 calc R . .
H8C H 0.0093 0.3718 0.3893 0.062 Uiso 1 1 calc R . .
C9 C -0.1203(4) 0.2120(4) 0.3475(3) 0.0473(14) Uani 1 1 d . . .
H9A H -0.0871 0.2071 0.2934 0.057 Uiso 1 1 calc R . .
H9B H -0.1790 0.2472 0.3505 0.057 Uiso 1 1 calc R . .
H9C H -0.1391 0.1460 0.3438 0.057 Uiso 1 1 calc R . .
C10 C -0.1085(4) 0.2750(4) 0.5168(4) 0.0484(14) Uani 1 1 d . . .
H10A H -0.1257 0.2089 0.5134 0.058 Uiso 1 1 calc R . .
H10B H -0.1683 0.3074 0.5159 0.058 Uiso 1 1 calc R . .
H10C H -0.0677 0.3129 0.5732 0.058 Uiso 1 1 calc R . .
C11 C 0.1925(4) 0.1124(4) 0.5794(3) 0.0562(16) Uani 1 1 d D . .
C12 C 0.2916(5) 0.0652(8) 0.5684(8) 0.072(4) Uani 0.50 1 d PDU A 1
H12A H 0.3444 0.1177 0.5895 0.086 Uiso 0.50 1 d P B 1
H12B H 0.2965 0.0249 0.5047 0.086 Uiso 0.50 1 d P C 1
H12C H 0.2952 0.0267 0.6039 0.086 Uiso 0.50 1 d P D 1
C13 C 0.1117(7) 0.0343(7) 0.5785(9) 0.084(4) Uani 0.50 1 d PDU A 1
H13A H 0.1236 0.0180 0.6305 0.101 Uiso 0.50 1 d P E 1
H13B H 0.1111 -0.0243 0.5229 0.101 Uiso 0.50 1 d P F 1
H13C H 0.0475 0.0604 0.5813 0.101 Uiso 0.50 1 d P G 1
C14 C 0.1926(9) 0.2027(6) 0.6715(5) 0.065(3) Uani 0.50 1 d PDU A 1
H14A H 0.2097 0.1832 0.7212 0.078 Uiso 0.50 1 d P H 1
H14B H 0.1275 0.2261 0.6786 0.078 Uiso 0.50 1 d P I 1
H14C H 0.2393 0.2540 0.6731 0.078 Uiso 0.50 1 d P J 1
C12' C 0.1137(8) 0.1180(10) 0.6471(8) 0.092(5) Uani 0.50 1 d PDU A 2
H12D H 0.1442 0.1203 0.7035 0.111 Uiso 0.50 1 d P K 2
H12E H 0.0664 0.0605 0.6207 0.111 Uiso 0.50 1 d P L 2
H12F H 0.0788 0.1765 0.6594 0.111 Uiso 0.50 1 d P M 2
C13' C 0.2385(8) 0.0127(5) 0.5501(8) 0.065(4) Uani 0.50 1 d PDU A 2
H13D H 0.2927 0.0177 0.5910 0.078 Uiso 0.50 1 d P N 2
H13E H 0.2582 -0.0060 0.4883 0.078 Uiso 0.50 1 d P O 2
H13F H 0.1883 -0.0376 0.5492 0.078 Uiso 0.50 1 d P P 2
C14' C 0.2752(8) 0.1944(8) 0.6325(10) 0.127(7) Uani 0.50 1 d PDU A 2
H14D H 0.2474 0.2580 0.6526 0.153 Uiso 0.50 1 d P Q 2
H14E H 0.3257 0.1929 0.5928 0.153 Uiso 0.50 1 d P R 2
H14F H 0.3007 0.1846 0.6848 0.153 Uiso 0.50 1 d P S 2
C15 C 0.2470(4) 0.1196(3) 0.2699(3) 0.0334(11) Uani 1 1 d . . .
H15A H 0.2978 0.0764 0.2731 0.040 Uiso 1 1 calc R . .
H15B H 0.2042 0.0841 0.2133 0.040 Uiso 1 1 calc R . .
N1 N 0.2953(3) 0.2125(3) 0.2678(2) 0.0281(9) Uani 1 1 d . . .
C16 C 0.3502(3) 0.2777(3) 0.3539(3) 0.0307(11) Uani 1 1 d . . .
C17 C 0.4283(3) 0.2479(3) 0.3998(3) 0.0319(11) Uani 1 1 d . . .
C18 C 0.4705(4) 0.1568(4) 0.3620(3) 0.0380(12) Uani 1 1 d . . .
H18 H 0.4432 0.1074 0.3059 0.046 Uiso 1 1 calc R . .
C19 C 0.5509(4) 0.1408(4) 0.4070(4) 0.0489(15) Uani 1 1 d . . .
H19 H 0.5797 0.0802 0.3821 0.059 Uiso 1 1 calc R . .
C20 C 0.5902(4) 0.2142(4) 0.4896(4) 0.0560(16) Uani 1 1 d . . .
H20 H 0.6466 0.2018 0.5188 0.067 Uiso 1 1 calc R . .
N2 N 0.5534(3) 0.3003(3) 0.5298(3) 0.0471(12) Uani 1 1 d . . .
C21 C 0.4730(4) 0.3183(4) 0.4860(3) 0.0379(12) Uani 1 1 d . . .
C22 C 0.4339(3) 0.4141(4) 0.5297(3) 0.0346(11) Uani 1 1 d . . .
N3 N 0.4696(3) 0.4729(3) 0.6166(3) 0.0446(11) Uani 1 1 d . . .
C23 C 0.4299(4) 0.5567(4) 0.6565(3) 0.0509(15) Uani 1 1 d . . .
H23 H 0.4568 0.5999 0.7156 0.061 Uiso 1 1 calc R . .
C24 C 0.3514(4) 0.5862(4) 0.6180(3) 0.0499(15) Uani 1 1 d . . .
H24 H 0.3221 0.6445 0.6518 0.060 Uiso 1 1 calc R . .
C25 C 0.3175(4) 0.5279(4) 0.5289(3) 0.0418(13) Uani 1 1 d . . .
H25 H 0.2659 0.5472 0.4997 0.050 Uiso 1 1 calc R . .
C26 C 0.3595(3) 0.4403(3) 0.4821(3) 0.0311(11) Uani 1 1 d . . .
C27 C 0.3254(3) 0.3722(3) 0.3886(3) 0.0281(10) Uani 1 1 d . . .
N4 N 0.2595(3) 0.4003(3) 0.3342(2) 0.0288(9) Uani 1 1 d . . .
C28 C 0.2768(4) 0.4859(3) 0.3284(3) 0.0337(11) Uani 1 1 d . . .
H28 H 0.3364 0.5233 0.3577 0.040 Uiso 1 1 calc R . .
C29 C 0.2129(3) 0.5270(3) 0.2816(3) 0.0292(11) Uani 1 1 d . . .
C30 C 0.2460(4) 0.6198(3) 0.2808(3) 0.0368(12) Uani 1 1 d . . .
H30 H 0.3099 0.6481 0.3068 0.044 Uiso 1 1 calc R . .
C31 C 0.1880(4) 0.6694(3) 0.2435(3) 0.0342(11) Uani 1 1 d . . .
C32 C 0.0928(3) 0.6243(3) 0.2093(3) 0.0346(12) Uani 1 1 d . . .
H32 H 0.0515 0.6573 0.1836 0.042 Uiso 1 1 calc R . .
C33 C 0.0533(3) 0.5356(3) 0.2095(3) 0.0304(11) Uani 1 1 d . . .
C34 C 0.1162(3) 0.4818(3) 0.2421(3) 0.0299(11) Uani 1 1 d . . .
O2 O 0.0877(2) 0.3919(2) 0.2366(2) 0.0335(8) Uani 1 1 d . . .
C35 C 0.2192(4) 0.7679(4) 0.2397(4) 0.0459(14) Uani 1 1 d . . .
C36 C 0.3213(5) 0.8121(5) 0.2872(5) 0.079(2) Uani 1 1 d . . .
H36A H 0.3205 0.8282 0.3525 0.095 Uiso 1 1 calc R . .
H36B H 0.3390 0.8718 0.2778 0.095 Uiso 1 1 calc R . .
H36C H 0.3693 0.7645 0.2615 0.095 Uiso 1 1 calc R . .
C37 C 0.1450(5) 0.8434(4) 0.2876(4) 0.071(2) Uani 1 1 d . . .
H37A H 0.0808 0.8223 0.2533 0.085 Uiso 1 1 calc R . .
H37B H 0.1678 0.9080 0.2901 0.085 Uiso 1 1 calc R . .
H37C H 0.1396 0.8475 0.3496 0.085 Uiso 1 1 calc R . .
C38 C 0.2156(5) 0.7573(5) 0.1409(4) 0.073(2) Uani 1 1 d . . .
H38A H 0.2655 0.7147 0.1092 0.088 Uiso 1 1 calc R . .
H38B H 0.2281 0.8220 0.1394 0.088 Uiso 1 1 calc R . .
H38C H 0.1507 0.7282 0.1106 0.088 Uiso 1 1 calc R . .
C39 C -0.0535(3) 0.4964(4) 0.1746(3) 0.0358(12) Uani 1 1 d . . .
C40 C -0.0589(4) 0.3979(4) 0.0901(4) 0.0518(15) Uani 1 1 d . . .
H40A H -0.0298 0.4085 0.0400 0.062 Uiso 1 1 calc R . .
H40B H -0.1274 0.3720 0.0719 0.062 Uiso 1 1 calc R . .
H40C H -0.0228 0.3508 0.1051 0.062 Uiso 1 1 calc R . .
C41 C -0.1100(4) 0.5658(4) 0.1442(4) 0.0574(16) Uani 1 1 d . . .
H41A H -0.1070 0.6306 0.1945 0.069 Uiso 1 1 calc R . .
H41B H -0.1785 0.5393 0.1266 0.069 Uiso 1 1 calc R . .
H41C H -0.0806 0.5717 0.0921 0.069 Uiso 1 1 calc R . .
C42 C -0.1075(4) 0.4824(4) 0.2508(4) 0.0530(15) Uani 1 1 d . . .
H42A H -0.0766 0.4338 0.2678 0.064 Uiso 1 1 calc R . .
H42B H -0.1761 0.4595 0.2292 0.064 Uiso 1 1 calc R . .
H42C H -0.1041 0.5450 0.3039 0.064 Uiso 1 1 calc R . .
C43 C 0.3572(3) 0.1925(3) 0.1881(3) 0.0310(11) Uani 1 1 d . . .
H43A H 0.4167 0.1628 0.1985 0.037 Uiso 1 1 calc R . .
H43B H 0.3780 0.2553 0.1843 0.037 Uiso 1 1 calc R . .
C44 C 0.3023(3) 0.1239(3) 0.0981(3) 0.0281(10) Uani 1 1 d . . .
C45 C 0.3361(3) 0.0317(3) 0.0494(3) 0.0307(11) Uani 1 1 d . . .
H45 H 0.3912 0.0123 0.0741 0.037 Uiso 1 1 calc R . .
C46 C 0.2896(3) -0.0323(3) -0.0353(3) 0.0278(10) Uani 1 1 d . . .
C47 C 0.2066(3) 0.0003(3) -0.0663(3) 0.0317(11) Uani 1 1 d . . .
H47 H 0.1743 -0.0416 -0.1236 0.038 Uiso 1 1 calc R . .
C48 C 0.1679(3) 0.0903(3) -0.0188(3) 0.0273(10) Uani 1 1 d . . .
C49 C 0.2166(3) 0.1521(3) 0.0672(3) 0.0280(10) Uani 1 1 d . . .
O3 O 0.1819(2) 0.2416(2) 0.11918(19) 0.0324(8) Uani 1 1 d . . .
C50 C 0.3255(3) -0.1328(3) -0.0921(3) 0.0342(12) Uani 1 1 d . . .
C51 C 0.4117(4) -0.1579(4) -0.0420(4) 0.0442(13) Uani 1 1 d . . .
H51A H 0.4681 -0.1105 -0.0323 0.053 Uiso 1 1 calc R . .
H51B H 0.4292 -0.2240 -0.0789 0.053 Uiso 1 1 calc R . .
H51C H 0.3925 -0.1550 0.0169 0.053 Uiso 1 1 calc R . .
C52 C 0.2423(4) -0.2149(4) -0.1146(4) 0.0437(13) Uani 1 1 d . . .
H52A H 0.2218 -0.2176 -0.0580 0.052 Uiso 1 1 calc R . .
H52B H 0.2657 -0.2779 -0.1528 0.052 Uiso 1 1 calc R . .
H52C H 0.1867 -0.2014 -0.1472 0.052 Uiso 1 1 calc R . .
C53 C 0.3600(4) -0.1314(4) -0.1820(3) 0.0428(13) Uani 1 1 d . . .
H53A H 0.3050 -0.1197 -0.2166 0.051 Uiso 1 1 calc R . .
H53B H 0.3844 -0.1946 -0.2182 0.051 Uiso 1 1 calc R . .
H53C H 0.4125 -0.0790 -0.1680 0.051 Uiso 1 1 calc R . .
C54 C 0.0756(3) 0.1192(3) -0.0600(3) 0.0326(11) Uani 1 1 d . . .
C55 C -0.0089(3) 0.1338(4) 0.0038(3) 0.0361(12) Uani 1 1 d . . .
H55A H -0.0278 0.0718 0.0087 0.043 Uiso 1 1 calc R . .
H55B H -0.0653 0.1549 -0.0214 0.043 Uiso 1 1 calc R . .
H55C H 0.0130 0.1839 0.0643 0.043 Uiso 1 1 calc R . .
C56 C 0.0363(4) 0.0399(4) -0.1548(3) 0.0449(13) Uani 1 1 d . . .
H56A H 0.0855 0.0333 -0.1986 0.054 Uiso 1 1 calc R . .
H56B H -0.0240 0.0595 -0.1756 0.054 Uiso 1 1 calc R . .
H56C H 0.0227 -0.0231 -0.1501 0.054 Uiso 1 1 calc R . .
C57 C 0.1029(4) 0.2157(4) -0.0716(3) 0.0392(12) Uani 1 1 d . . .
H57A H 0.1260 0.2675 -0.0123 0.047 Uiso 1 1 calc R . .
H57B H 0.0452 0.2352 -0.0966 0.047 Uiso 1 1 calc R . .
H57C H 0.1548 0.2055 -0.1133 0.047 Uiso 1 1 calc R . .

loop_
_atom_site_aniso_label
_atom_site_aniso_U_11
_atom_site_aniso_U_22
_atom_site_aniso_U_33
_atom_site_aniso_U_23
_atom_site_aniso_U_13
_atom_site_aniso_U_12
Ga1 0.0335(3) 0.0332(3) 0.0260(3) 0.0133(2) -0.0035(2) 0.0019(2)
O1 0.0312(18) 0.0376(19) 0.0308(17) 0.0229(15) -0.0006(14) 0.0027(15)
C1 0.037(3) 0.027(2) 0.020(2) 0.009(2) -0.003(2) -0.004(2)
C2 0.034(3) 0.026(3) 0.029(2) 0.012(2) -0.004(2) -0.001(2)
C3 0.052(3) 0.040(3) 0.027(3) 0.020(2) 0.009(2) 0.011(3)
C4 0.055(3) 0.036(3) 0.027(3) 0.017(2) 0.002(2) 0.013(3)
C5 0.037(3) 0.032(3) 0.033(3) 0.016(2) -0.002(2) 0.007(2)
C6 0.033(3) 0.027(2) 0.025(2) 0.009(2) 0.003(2) 0.005(2)
C7 0.037(3) 0.034(3) 0.033(3) 0.014(2) 0.003(2) 0.006(2)
C8 0.060(4) 0.047(3) 0.052(3) 0.023(3) 0.010(3) 0.016(3)
C9 0.035(3) 0.053(3) 0.047(3) 0.012(3) 0.005(2) 0.010(3)
C10 0.051(3) 0.051(3) 0.048(3) 0.022(3) 0.019(3) 0.013(3)
C11 0.070(4) 0.074(4) 0.044(3) 0.039(3) 0.010(3) 0.030(3)
C12 0.079(5) 0.074(5) 0.069(5) 0.035(4) -0.001(4) 0.015(4)
C13 0.096(6) 0.085(5) 0.082(5) 0.043(4) 0.006(4) 0.012(4)
C14 0.071(5) 0.070(5) 0.057(5) 0.027(3) -0.002(3) 0.016(4)
C12' 0.100(6) 0.100(6) 0.087(6) 0.047(4) 0.003(4) 0.017(4)
C13' 0.074(5) 0.065(5) 0.065(5) 0.034(4) 0.001(3) 0.013(4)
C14' 0.133(7) 0.132(7) 0.122(7) 0.057(4) 0.004(4) 0.011(4)
C15 0.042(3) 0.030(3) 0.027(2) 0.011(2) -0.002(2) 0.002(2)
N1 0.031(2) 0.034(2) 0.0181(19) 0.0106(17) -0.0003(16) -0.0033(18)
C16 0.029(3) 0.034(3) 0.024(2) 0.008(2) -0.002(2) 0.001(2)
C17 0.035(3) 0.037(3) 0.025(2) 0.014(2) -0.006(2) 0.005(2)
C18 0.042(3) 0.039(3) 0.034(3) 0.014(2) -0.001(2) 0.010(2)
C19 0.050(3) 0.054(4) 0.042(3) 0.017(3) -0.006(3) 0.027(3)
C20 0.059(4) 0.062(4) 0.043(3) 0.017(3) -0.018(3) 0.023(3)
N2 0.048(3) 0.050(3) 0.039(3) 0.015(2) -0.017(2) 0.009(2)
C21 0.035(3) 0.045(3) 0.035(3) 0.019(2) -0.010(2) 0.001(2)
C22 0.037(3) 0.038(3) 0.027(3) 0.013(2) -0.005(2) -0.001(2)
N3 0.043(3) 0.050(3) 0.032(2) 0.010(2) -0.012(2) 0.005(2)
C23 0.071(4) 0.046(3) 0.026(3) 0.006(3) -0.012(3) 0.004(3)
C24 0.056(4) 0.045(3) 0.037(3) 0.004(3) -0.005(3) 0.012(3)
C25 0.054(3) 0.037(3) 0.030(3) 0.010(2) -0.004(2) 0.007(3)
C26 0.038(3) 0.030(3) 0.022(2) 0.008(2) -0.005(2) 0.000(2)
C27 0.031(3) 0.036(3) 0.020(2) 0.014(2) -0.0038(19) 0.000(2)
N4 0.033(2) 0.027(2) 0.024(2) 0.0085(17) -0.0067(17) 0.0022(18)
C28 0.036(3) 0.034(3) 0.028(3) 0.010(2) -0.004(2) 0.001(2)
C29 0.033(3) 0.031(3) 0.024(2) 0.013(2) -0.003(2) 0.001(2)
C30 0.039(3) 0.036(3) 0.033(3) 0.015(2) -0.007(2) -0.008(2)
C31 0.042(3) 0.033(3) 0.030(3) 0.016(2) -0.005(2) -0.003(2)
C32 0.039(3) 0.034(3) 0.034(3) 0.020(2) -0.011(2) 0.000(2)
C33 0.035(3) 0.032(3) 0.026(2) 0.014(2) 0.000(2) 0.001(2)
C34 0.036(3) 0.031(3) 0.027(2) 0.016(2) 0.002(2) 0.009(2)
O2 0.0343(18) 0.0321(19) 0.0395(19) 0.0211(16) -0.0037(15) 0.0010(15)
C35 0.063(4) 0.037(3) 0.042(3) 0.024(3) -0.010(3) -0.012(3)
C36 0.087(5) 0.068(5) 0.087(5) 0.048(4) -0.036(4) -0.043(4)
C37 0.105(6) 0.037(4) 0.070(4) 0.024(3) -0.010(4) -0.010(4)
C38 0.100(5) 0.072(5) 0.057(4) 0.044(4) -0.010(4) -0.035(4)
C39 0.030(3) 0.042(3) 0.038(3) 0.018(2) -0.007(2) 0.005(2)
C40 0.042(3) 0.054(4) 0.056(4) 0.021(3) -0.014(3) -0.006(3)
C41 0.041(3) 0.057(4) 0.085(5) 0.041(4) -0.009(3) 0.009(3)
C42 0.042(3) 0.068(4) 0.058(4) 0.035(3) 0.006(3) 0.004(3)
C43 0.033(3) 0.038(3) 0.022(2) 0.012(2) 0.002(2) 0.004(2)
C44 0.032(3) 0.031(3) 0.022(2) 0.012(2) -0.002(2) 0.000(2)
C45 0.033(3) 0.034(3) 0.023(2) 0.010(2) -0.002(2) 0.001(2)
C46 0.027(2) 0.032(3) 0.022(2) 0.008(2) 0.0025(19) 0.003(2)
C47 0.035(3) 0.034(3) 0.026(2) 0.013(2) -0.004(2) -0.004(2)
C48 0.032(3) 0.030(3) 0.020(2) 0.011(2) 0.0005(19) 0.001(2)
C49 0.037(3) 0.022(2) 0.026(2) 0.012(2) -0.002(2) -0.001(2)
O3 0.0422(19) 0.0331(18) 0.0262(17) 0.0171(15) -0.0045(14) 0.0040(15)
C50 0.035(3) 0.033(3) 0.032(3) 0.011(2) 0.002(2) 0.003(2)
C51 0.041(3) 0.036(3) 0.047(3) 0.008(3) -0.004(2) 0.006(2)
C52 0.040(3) 0.038(3) 0.050(3) 0.015(3) 0.003(3) 0.003(3)
C53 0.043(3) 0.044(3) 0.036(3) 0.010(2) 0.006(2) 0.005(3)
C54 0.032(3) 0.040(3) 0.026(2) 0.016(2) -0.005(2) 0.003(2)
C55 0.029(3) 0.041(3) 0.046(3) 0.025(3) -0.001(2) 0.005(2)
C56 0.046(3) 0.046(3) 0.038(3) 0.013(3) -0.010(2) 0.005(3)
C57 0.036(3) 0.046(3) 0.044(3) 0.028(3) -0.002(2) 0.002(2)

loop_
_atom_type_symbol
_atom_type_description
_atom_type_scat_dispersion_real
_atom_type_scat_dispersion_imag
_atom_type_scat_source
C C 0.0033 0.0016 'International Tables Vol C Tables 4.2.6.8 and 6.1.1.4'
H H 0.0000 0.0000 'International Tables Vol C Tables 4.2.6.8 and 6.1.1.4'
N N 0.0061 0.0033 'International Tables Vol C Tables 4.2.6.8 and 6.1.1.4'
O O 0.0106 0.0060 'International Tables Vol C Tables 4.2.6.8 and 6.1.1.4'
Ga Ga 0.2307 1.6083 'International Tables Vol C Tables 4.2.6.8 and 6.1.1.4'

loop_
_geom_angle_atom_site_label_1
_geom_angle_atom_site_label_2
_geom_angle_atom_site_label_3
_geom_angle
_geom_angle_site_symmetry_1
_geom_angle_site_symmetry_3
_geom_angle_publ_flag
O3 Ga1 O1 117.41(14) . . ?
O3 Ga1 O2 93.17(13) . . ?
O1 Ga1 O2 99.19(13) . . ?
O3 Ga1 N4 124.12(15) . . ?
O1 Ga1 N4 117.33(15) . . ?
O2 Ga1 N4 88.62(14) . . ?
O3 Ga1 N1 91.48(13) . . ?
O1 Ga1 N1 91.78(13) . . ?
O2 Ga1 N1 164.46(13) . . ?
N4 Ga1 N1 76.53(14) . . ?
C1 O1 Ga1 124.2(3) . . ?
O1 C1 C6 119.8(4) . . ?
O1 C1 C2 120.5(4) . . ?
C6 C1 C2 119.6(4) . . ?
C3 C2 C1 116.6(4) . . ?
C3 C2 C7 121.5(4) . . ?
C1 C2 C7 121.9(4) . . ?
C4 C3 C2 124.0(4) . . ?
C5 C4 C3 117.3(4) . . ?
C5 C4 C11 121.9(4) . . ?
C3 C4 C11 120.8(4) . . ?
C4 C5 C6 122.0(4) . . ?
C1 C6 C5 120.4(4) . . ?
C1 C6 C15 118.5(4) . . ?
C5 C6 C15 121.1(4) . . ?
C8 C7 C9 110.2(4) . . ?
C8 C7 C2 108.7(4) . . ?
C9 C7 C2 110.7(4) . . ?
C8 C7 C10 107.6(4) . . ?
C9 C7 C10 106.9(4) . . ?
C2 C7 C10 112.7(4) . . ?
C14 C11 C12 112.1(5) . . ?
C14 C11 C12' 58.7(6) . . ?
C12 C11 C12' 129.9(7) . . ?
C14 C11 C13' 133.6(6) . . ?
C12 C11 C13' 36.8(5) . . ?
C12' C11 C13' 109.8(5) . . ?
C14 C11 C14' 49.9(6) . . ?
C12 C11 C14' 71.7(6) . . ?
C12' C11 C14' 106.8(5) . . ?
C13' C11 C14' 107.2(5) . . ?
C14 C11 C13 107.5(5) . . ?
C12 C11 C13 107.7(5) . . ?
C12' C11 C13 49.1(6) . . ?
C13' C11 C13 72.3(6) . . ?
C14' C11 C13 149.6(8) . . ?
C14 C11 C4 111.4(5) . . ?
C12 C11 C4 113.1(6) . . ?
C12' C11 C4 115.6(6) . . ?
C13' C11 C4 113.4(5) . . ?
C14' C11 C4 103.2(7) . . ?
C13 C11 C4 104.6(6) . . ?
N1 C15 C6 110.4(3) . . ?
C16 N1 C43 111.2(3) . . ?
C16 N1 C15 114.1(3) . . ?
C43 N1 C15 112.6(3) . . ?
C16 N1 Ga1 107.6(3) . . ?
C43 N1 Ga1 105.9(2) . . ?
C15 N1 Ga1 104.7(3) . . ?
C27 C16 C17 120.4(4) . . ?
C27 C16 N1 115.2(4) . . ?
C17 C16 N1 124.3(4) . . ?
C18 C17 C21 116.7(4) . . ?
C18 C17 C16 124.6(4) . . ?
C21 C17 C16 118.4(4) . . ?
C19 C18 C17 119.7(5) . . ?
C18 C19 C20 119.5(5) . . ?
N2 C20 C19 124.0(5) . . ?
C20 N2 C21 117.6(4) . . ?
N2 C21 C17 122.5(5) . . ?
N2 C21 C22 117.4(4) . . ?
C17 C21 C22 120.1(4) . . ?
N3 C22 C26 122.8(4) . . ?
N3 C22 C21 117.9(4) . . ?
C26 C22 C21 119.2(4) . . ?
C23 N3 C22 117.0(4) . . ?
N3 C23 C24 124.7(5) . . ?
C25 C24 C23 118.0(5) . . ?
C24 C25 C26 119.7(5) . . ?
C25 C26 C22 117.6(4) . . ?
C25 C26 C27 123.2(4) . . ?
C22 C26 C27 119.0(4) . . ?
C16 C27 N4 117.7(4) . . ?
C16 C27 C26 121.2(4) . . ?
N4 C27 C26 121.0(4) . . ?
C28 N4 C27 119.5(4) . . ?
C28 N4 Ga1 121.5(3) . . ?
C27 N4 Ga1 116.5(3) . . ?
N4 C28 C29 125.6(4) . . ?
C28 C29 C30 117.2(4) . . ?
C28 C29 C34 122.4(4) . . ?
C30 C29 C34 120.2(4) . . ?
C31 C30 C29 122.2(4) . . ?
C30 C31 C32 115.5(4) . . ?
C30 C31 C35 124.8(4) . . ?
C32 C31 C35 119.7(4) . . ?
C33 C32 C31 126.3(4) . . ?
C32 C33 C34 117.6(4) . . ?
C32 C33 C39 121.6(4) . . ?
C34 C33 C39 120.8(4) . . ?
O2 C34 C29 120.3(4) . . ?
O2 C34 C33 121.8(4) . . ?
C29 C34 C33 117.9(4) . . ?
C34 O2 Ga1 128.0(3) . . ?
C38 C35 C36 109.7(5) . . ?
C38 C35 C31 110.2(4) . . ?
C36 C35 C31 113.6(4) . . ?
C38 C35 C37 106.5(5) . . ?
C36 C35 C37 107.2(5) . . ?
C31 C35 C37 109.3(5) . . ?
C33 C39 C41 113.0(4) . . ?
C33 C39 C40 111.0(4) . . ?
C41 C39 C40 105.7(4) . . ?
C33 C39 C42 109.5(4) . . ?
C41 C39 C42 107.6(4) . . ?
C40 C39 C42 109.9(4) . . ?
N1 C43 C44 112.3(4) . . ?
C45 C44 C49 121.1(4) . . ?
C45 C44 C43 119.4(4) . . ?
C49 C44 C43 119.5(4) . . ?
C44 C45 C46 121.1(4) . . ?
C45 C46 C47 116.2(4) . . ?
C45 C46 C50 122.9(4) . . ?
C47 C46 C50 120.9(4) . . ?
C48 C47 C46 124.8(4) . . ?
C47 C48 C49 116.9(4) . . ?
C47 C48 C54 120.5(4) . . ?
C49 C48 C54 122.5(4) . . ?
O3 C49 C44 119.9(4) . . ?
O3 C49 C48 120.5(4) . . ?
C44 C49 C48 119.6(4) . . ?
C49 O3 Ga1 127.4(3) . . ?
C51 C50 C53 108.3(4) . . ?
C51 C50 C52 107.6(4) . . ?
C53 C50 C52 109.2(4) . . ?
C51 C50 C46 112.4(4) . . ?
C53 C50 C46 108.7(4) . . ?
C52 C50 C46 110.6(4) . . ?
C55 C54 C57 109.9(4) . . ?
C55 C54 C48 110.3(4) . . ?
C57 C54 C48 108.7(4) . . ?
C55 C54 C56 107.1(4) . . ?
C57 C54 C56 107.9(4) . . ?
C48 C54 C56 112.8(4) . . ?

loop_
_geom_bond_atom_site_label_1
_geom_bond_atom_site_label_2
_geom_bond_distance
_geom_bond_site_symmetry_2
_geom_bond_publ_flag
Ga1 O3 1.826(3) . ?
Ga1 O1 1.832(3) . ?
Ga1 O2 1.901(3) . ?
Ga1 N4 1.972(3) . ?
Ga1 N1 2.261(4) . ?
O1 C1 1.367(5) . ?
C1 C6 1.396(6) . ?
C1 C2 1.412(6) . ?
C2 C3 1.406(6) . ?
C2 C7 1.523(6) . ?
C3 C4 1.382(6) . ?
C4 C5 1.368(6) . ?
C4 C11 1.541(6) . ?
C5 C6 1.383(6) . ?
C6 C15 1.501(6) . ?
C7 C8 1.529(7) . ?
C7 C9 1.526(6) . ?
C7 C10 1.545(6) . ?
C11 C14 1.5391(10) . ?
C11 C12 1.5395(10) . ?
C11 C12' 1.5398(10) . ?
C11 C13' 1.5396(10) . ?
C11 C14' 1.5407(11) . ?
C11 C13 1.5409(10) . ?
C15 N1 1.499(6) . ?
N1 C16 1.456(5) . ?
N1 C43 1.496(5) . ?
C16 C27 1.352(6) . ?
C16 C17 1.445(6) . ?
C17 C18 1.407(6) . ?
C17 C21 1.427(6) . ?
C18 C19 1.360(6) . ?
C19 C20 1.384(7) . ?
C20 N2 1.318(6) . ?
N2 C21 1.362(6) . ?
C21 C22 1.452(7) . ?
C22 N3 1.353(6) . ?
C22 C26 1.395(6) . ?
N3 C23 1.310(6) . ?
C23 C24 1.380(7) . ?
C24 C25 1.370(6) . ?
C25 C26 1.384(6) . ?
C26 C27 1.457(6) . ?
C27 N4 1.405(5) . ?
N4 C28 1.312(5) . ?
C28 C29 1.426(6) . ?
C29 C30 1.422(6) . ?
C29 C34 1.431(6) . ?
C30 C31 1.369(6) . ?
C31 C32 1.399(6) . ?
C31 C35 1.517(6) . ?
C32 C33 1.386(6) . ?
C33 C34 1.411(6) . ?
C33 C39 1.522(6) . ?
C34 O2 1.329(5) . ?
C35 C38 1.512(7) . ?
C35 C36 1.523(7) . ?
C35 C37 1.542(8) . ?
C39 C41 1.524(6) . ?
C39 C40 1.533(7) . ?
C39 C42 1.522(7) . ?
C43 C44 1.511(6) . ?
C44 C45 1.391(6) . ?
C44 C49 1.390(6) . ?
C45 C46 1.392(6) . ?
C46 C47 1.395(6) . ?
C46 C50 1.523(6) . ?
C47 C48 1.392(6) . ?
C48 C49 1.410(6) . ?
C48 C54 1.545(6) . ?
C49 O3 1.377(5) . ?
C50 C51 1.527(6) . ?
C50 C53 1.534(6) . ?
C50 C52 1.526(6) . ?
C54 C55 1.538(6) . ?
C54 C57 1.535(6) . ?
C54 C56 1.541(6) . ?

loop_
_platon_squeeze_void_nr
_platon_squeeze_void_average_x
_platon_squeeze_void_average_y
_platon_squeeze_void_average_z
_platon_squeeze_void_volume
_platon_squeeze_void_count_electrons
1 0.500 0.500 1.000 214.8 60.4
